data_2216722
loop_
_publ_author_name
'Polson, Matthew I. J.'
'Steel, Peter J.'

_publ_section_title
;
 <i>N</i>-(3-Diacetylamino-2-methoxy-5-methylphenyl)acetamide
;
_journal_coeditor_code PV2043
_journal_issue 12
_journal_name_full 'Acta Crystallographica Section E'
_journal_page_first o4796
_journal_page_last o4796
_journal_paper_doi 10.1107/S1600536807058308
_journal_volume 63
_journal_year 2007
_chemical_formula_iupac 'C14 H18 N2 O4'
_chemical_formula_moiety 'C14 H18 N2 O4'
_chemical_formula_sum 'C14 H18 N2 O4'
_chemical_formula_weight 278.30
_chemical_name_systematic
;
N-(3-Diacetylamino-2-methoxy-5-methylphenyl)acetamide
;
_space_group_IT_number 19
_symmetry_cell_setting orthorhombic
_symmetry_space_group_name_Hall 'P 2ac 2ab'
_symmetry_space_group_name_H-M 'P 21 21 21'
_atom_sites_solution_hydrogens geom
_atom_sites_solution_primary direct
_atom_sites_solution_secondary difmap
_audit_creation_method SHELXL-97
_cell_angle_alpha 90.00
_cell_angle_beta 90.00
_cell_angle_gamma 90.00
_cell_formula_units_Z 4
_cell_length_a 7.2781(2)
_cell_length_b 9.5338(2)
_cell_length_c 20.4017(5)
_cell_measurement_reflns_used 9389
_cell_measurement_temperature 93(2)
_cell_measurement_theta_max 26.357
_cell_measurement_theta_min 2.358
_cell_volume 1415.63(6)
_computing_cell_refinement 'APEX2 (Bruker 2004)'
_computing_data_collection 'APEX2 (Bruker 2004)'
_computing_data_reduction 'APEX2 (Bruker 2004)'
_computing_molecular_graphics
;
ORTEP-3 for Windows (Version 1.08; Farrugia, 1997) and Mercury
(Version 1.4; Macrae <i>et al.</i>,  2006)
;
_computing_publication_material 'pubCIF, (version 1.9.0_c)'
_computing_structure_refinement 'SHELXL97 (Sheldrick 1997)'
_computing_structure_solution 'SHELXS (Sheldrick 1990)'
_diffrn_ambient_temperature 93(2)
_diffrn_measured_fraction_theta_full 0.997
_diffrn_measured_fraction_theta_max 0.997
_diffrn_measurement_device_type 'Bruker APEXII CCD area-detector'
_diffrn_measurement_method '\f and \w scans'
_diffrn_radiation_monochromator graphite
_diffrn_radiation_source 'sealed tube'
_diffrn_radiation_type MoK\a
_diffrn_radiation_wavelength 0.71073
_diffrn_reflns_av_R_equivalents 0.0299
_diffrn_reflns_av_sigmaI/netI 0.0126
_diffrn_reflns_limit_h_max 8
_diffrn_reflns_limit_h_min -8
_diffrn_reflns_limit_k_max 11
_diffrn_reflns_limit_k_min -11
_diffrn_reflns_limit_l_max 24
_diffrn_reflns_limit_l_min -24
_diffrn_reflns_number 18272
_diffrn_reflns_theta_full 25.05
_diffrn_reflns_theta_max 25.09
_diffrn_reflns_theta_min 2.92
_diffrn_standards_number 0
_exptl_absorpt_coefficient_mu 0.096
_exptl_absorpt_correction_T_max 0.983
_exptl_absorpt_correction_T_min 0.830
_exptl_absorpt_correction_type multi-scan
_exptl_absorpt_process_details '(APEX2; Bruker, 2004)'
_exptl_crystal_colour colourless
_exptl_crystal_density_diffrn 1.306
_exptl_crystal_density_method 'not measured'
_exptl_crystal_description block
_exptl_crystal_F_000 592
_exptl_crystal_size_max 0.54
_exptl_crystal_size_mid 0.24
_exptl_crystal_size_min 0.18
_refine_diff_density_max 0.140
_refine_diff_density_min -0.138
_refine_ls_extinction_method none
_refine_ls_goodness_of_fit_ref 1.028
_refine_ls_hydrogen_treatment mixed
_refine_ls_matrix_type full
_refine_ls_number_parameters 190
_refine_ls_number_reflns 1481
_refine_ls_number_restraints 0
_refine_ls_restrained_S_all 1.028
_refine_ls_R_factor_all 0.0264
_refine_ls_R_factor_gt 0.0241
_refine_ls_shift/su_max 0.000
_refine_ls_shift/su_mean 0.000
_refine_ls_structure_factor_coef Fsqd
_refine_ls_weighting_details 'calc w=1/[\s^2^(Fo^2^)+(0.0562P)^2^+0.5007P] where P=(Fo^2^+2Fc^2^)/3'
_refine_ls_weighting_scheme calc
_refine_ls_wR_factor_gt 0.0613
_refine_ls_wR_factor_ref 0.0630
_reflns_number_gt 1397
_reflns_number_total 1481
_reflns_threshold_expression I>2\s(I)
_cod_data_source_file pv2043.cif
_cod_data_source_block I
_cod_database_code 2216722
_cod_database_fobs_code 2216722

loop_
_symmetry_equiv_pos_as_xyz
'x, y, z'
'x+1/2, -y+1/2, -z'
'-x, y+1/2, -z+1/2'
'-x+1/2, -y, z+1/2'

loop_
_atom_site_type_symbol
_atom_site_label
_atom_site_fract_x
_atom_site_fract_y
_atom_site_fract_z
_atom_site_U_iso_or_equiv
_atom_site_adp_type
_atom_site_calc_flag
_atom_site_refinement_flags
_atom_site_occupancy
C C1 0.6869(2) 0.39316(16) 0.12672(8) 0.0187(4) Uani d . 1
C C2 0.7441(2) 0.29237(18) 0.17230(7) 0.0184(4) Uani d . 1
C C3 0.6392(2) 0.17077(17) 0.17974(8) 0.0199(4) Uani d . 1
H H3 0.6772 0.1016 0.2104 0.024 Uiso calc R 1
C C4 0.4808(3) 0.14888(16) 0.14330(8) 0.0212(4) Uani d . 1
C C5 0.4215(2) 0.25222(17) 0.10010(8) 0.0217(4) Uani d . 1
H H5 0.3115 0.2394 0.0758 0.026 Uiso calc R 1
C C6 0.5234(2) 0.37381(17) 0.09270(8) 0.0200(4) Uani d . 1
C C7 0.3752(3) 0.01341(18) 0.15072(9) 0.0275(4) Uani d . 1
H H7A 0.4128 -0.0524 0.1163 0.041 Uiso calc R 1
H H7B 0.2432 0.0323 0.1468 0.041 Uiso calc R 1
H H7C 0.4010 -0.0276 0.1938 0.041 Uiso calc R 1
N N1 0.9042(2) 0.32107(15) 0.20881(7) 0.0202(3) Uani d . 1
O O1 0.98350(19) 0.09950(11) 0.23920(6) 0.0258(3) Uani d . 1
C C8 1.0144(2) 0.22637(16) 0.23946(7) 0.0191(3) Uani d . 1
C C9 1.1803(2) 0.28573(17) 0.27277(8) 0.0227(4) Uani d . 1
H H9A 1.1997 0.2373 0.3146 0.034 Uiso calc R 1
H H9B 1.1615 0.3860 0.2809 0.034 Uiso calc R 1
H H9C 1.2882 0.2728 0.2447 0.034 Uiso calc R 1
N N2 0.4618(2) 0.48325(15) 0.04880(7) 0.0205(3) Uani d . 1
O O2 0.3874(3) 0.71670(13) 0.04256(6) 0.0468(4) Uani d . 1
C C10 0.4050(3) 0.61289(18) 0.07548(9) 0.0257(4) Uani d . 1
C C11 0.3640(3) 0.61353(19) 0.14793(8) 0.0277(4) Uani d . 1
H H11A 0.4794 0.6100 0.1726 0.042 Uiso calc R 1
H H11B 0.2888 0.5316 0.1590 0.042 Uiso calc R 1
H H11C 0.2970 0.6993 0.1593 0.042 Uiso calc R 1
O O3 0.53026(19) 0.34119(13) -0.03624(6) 0.0292(3) Uani d . 1
C C12 0.4667(3) 0.45270(18) -0.01891(8) 0.0229(4) Uani d . 1
C C13 0.3934(3) 0.5565(2) -0.06700(9) 0.0369(5) Uani d . 1
H H13A 0.4767 0.6371 -0.0695 0.055 Uiso calc R 1
H H13B 0.2716 0.5880 -0.0529 0.055 Uiso calc R 1
H H13C 0.3840 0.5124 -0.1103 0.055 Uiso calc R 1
O O4 0.78823(16) 0.51451(12) 0.11885(5) 0.0215(3) Uani d . 1
C C14 0.9138(3) 0.5064(2) 0.06425(9) 0.0299(4) Uani d . 1
H H14A 1.0012 0.4297 0.0716 0.045 Uiso calc R 1
H H14B 0.9808 0.5951 0.0602 0.045 Uiso calc R 1
H H14C 0.8447 0.4887 0.0239 0.045 Uiso calc R 1
H H1 0.932(3) 0.405(2) 0.2128(9) 0.025(5) Uiso d . 1

loop_
_atom_site_aniso_label
_atom_site_aniso_U_11
_atom_site_aniso_U_22
_atom_site_aniso_U_33
_atom_site_aniso_U_12
_atom_site_aniso_U_13
_atom_site_aniso_U_23
C1 0.0246(8) 0.0136(7) 0.0179(8) -0.0006(7) 0.0021(7) -0.0019(6)
C2 0.0215(8) 0.0171(8) 0.0167(8) 0.0024(7) -0.0002(7) -0.0031(7)
C3 0.0246(9) 0.0160(8) 0.0189(8) 0.0019(7) 0.0022(7) 0.0010(6)
C4 0.0250(9) 0.0172(8) 0.0214(8) 0.0002(8) 0.0043(7) -0.0021(6)
C5 0.0224(8) 0.0209(8) 0.0218(8) 0.0005(7) -0.0018(7) -0.0033(7)
C6 0.0240(8) 0.0175(8) 0.0184(7) 0.0025(7) -0.0019(7) -0.0007(6)
C7 0.0280(9) 0.0218(8) 0.0326(9) -0.0060(8) 0.0002(9) 0.0005(8)
N1 0.0259(8) 0.0119(7) 0.0226(7) -0.0010(6) -0.0032(6) -0.0001(6)
O1 0.0297(7) 0.0146(5) 0.0332(6) 0.0012(5) -0.0056(6) 0.0014(5)
C8 0.0238(9) 0.0173(8) 0.0163(7) 0.0017(7) 0.0007(7) -0.0004(6)
C9 0.0263(9) 0.0186(8) 0.0231(8) 0.0018(8) -0.0020(7) 0.0016(7)
N2 0.0246(7) 0.0184(7) 0.0186(7) 0.0009(6) -0.0036(6) -0.0003(5)
O2 0.0910(13) 0.0220(7) 0.0273(7) 0.0128(8) 0.0027(8) 0.0026(6)
C10 0.0329(10) 0.0205(8) 0.0237(9) 0.0023(8) -0.0029(8) -0.0016(7)
C11 0.0353(10) 0.0233(9) 0.0244(9) 0.0032(8) 0.0029(8) -0.0017(7)
O3 0.0363(7) 0.0259(7) 0.0255(6) 0.0043(6) 0.0028(6) -0.0047(5)
C12 0.0225(8) 0.0243(9) 0.0220(8) -0.0027(8) -0.0013(8) -0.0018(7)
C13 0.0569(14) 0.0328(10) 0.0209(9) 0.0044(11) -0.0112(10) -0.0012(8)
O4 0.0265(6) 0.0150(6) 0.0229(6) -0.0024(5) -0.0032(5) 0.0006(5)
C14 0.0313(10) 0.0266(9) 0.0318(10) -0.0072(9) 0.0042(8) 0.0010(8)

loop_
_atom_type_symbol
_atom_type_description
_atom_type_scat_dispersion_real
_atom_type_scat_dispersion_imag
_atom_type_scat_source
C C 0.0033 0.0016 'International Tables Vol C Tables 4.2.6.8 and 6.1.1.4'
H H 0.0000 0.0000 'International Tables Vol C Tables 4.2.6.8 and 6.1.1.4'
N N 0.0061 0.0033 'International Tables Vol C Tables 4.2.6.8 and 6.1.1.4'
O O 0.0106 0.0060 'International Tables Vol C Tables 4.2.6.8 and 6.1.1.4'

loop_
_geom_angle_atom_site_label_1
_geom_angle_atom_site_label_2
_geom_angle_atom_site_label_3
_geom_angle
O4 C1 C6 120.67(14)
O4 C1 C2 119.56(15)
C6 C1 C2 119.67(15)
C3 C2 C1 118.65(15)
C3 C2 N1 123.74(15)
C1 C2 N1 117.60(15)
C4 C3 C2 121.39(15)
C4 C3 H3 119.3
C2 C3 H3 119.3
C3 C4 C5 119.39(15)
C3 C4 C7 119.85(15)
C5 C4 C7 120.76(16)
C6 C5 C4 119.75(16)
C6 C5 H5 120.1
C4 C5 H5 120.1
C5 C6 C1 121.02(15)
C5 C6 N2 120.37(15)
C1 C6 N2 118.62(15)
C4 C7 H7A 109.5
C4 C7 H7B 109.5
H7A C7 H7B 109.5
C4 C7 H7C 109.5
H7A C7 H7C 109.5
H7B C7 H7C 109.5
C8 N1 C2 126.97(15)
C8 N1 H1 116.9(14)
C2 N1 H1 116.1(14)
O1 C8 N1 122.89(17)
O1 C8 C9 121.41(15)
N1 C8 C9 115.68(14)
C8 C9 H9A 109.5
C8 C9 H9B 109.5
H9A C9 H9B 109.5
C8 C9 H9C 109.5
H9A C9 H9C 109.5
H9B C9 H9C 109.5
C10 N2 C12 124.39(14)
C10 N2 C6 118.92(13)
C12 N2 C6 116.68(14)
O2 C10 N2 122.41(15)
O2 C10 C11 121.53(16)
N2 C10 C11 116.05(15)
C10 C11 H11A 109.5
C10 C11 H11B 109.5
H11A C11 H11B 109.5
C10 C11 H11C 109.5
H11A C11 H11C 109.5
H11B C11 H11C 109.5
O3 C12 N2 118.42(15)
O3 C12 C13 121.74(15)
N2 C12 C13 119.84(16)
C12 C13 H13A 109.5
C12 C13 H13B 109.5
H13A C13 H13B 109.5
C12 C13 H13C 109.5
H13A C13 H13C 109.5
H13B C13 H13C 109.5
C1 O4 C14 112.50(13)
O4 C14 H14A 109.5
O4 C14 H14B 109.5
H14A C14 H14B 109.5
O4 C14 H14C 109.5
H14A C14 H14C 109.5
H14B C14 H14C 109.5

loop_
_geom_bond_atom_site_label_1
_geom_bond_atom_site_label_2
_geom_bond_distance
C1 O4 1.381(2)
C1 C6 1.390(2)
C1 C2 1.400(2)
C2 C3 1.396(2)
C2 N1 1.410(2)
C3 C4 1.388(2)
C3 H3 0.9500
C4 C5 1.391(2)
C4 C7 1.510(2)
C5 C6 1.384(2)
C5 H5 0.9500
C6 N2 1.446(2)
C7 H7A 0.9800
C7 H7B 0.9800
C7 H7C 0.9800
N1 C8 1.360(2)
N1 H1 0.83(2)
O1 C8 1.230(2)
C8 C9 1.496(2)
C9 H9A 0.9800
C9 H9B 0.9800
C9 H9C 0.9800
N2 C10 1.412(2)
N2 C12 1.412(2)
O2 C10 1.203(2)
C10 C11 1.508(2)
C11 H11A 0.9800
C11 H11B 0.9800
C11 H11C 0.9800
O3 C12 1.212(2)
C12 C13 1.492(3)
C13 H13A 0.9800
C13 H13B 0.9800
C13 H13C 0.9800
O4 C14 1.443(2)
C14 H14A 0.9800
C14 H14B 0.9800
C14 H14C 0.9800

loop_
_geom_hbond_atom_site_label_D
_geom_hbond_atom_site_label_H
_geom_hbond_atom_site_label_A
_geom_hbond_site_symmetry_A
_geom_hbond_distance_DH
_geom_hbond_distance_HA
_geom_hbond_distance_DA
_geom_hbond_angle_DHA
_geom_hbond_publ_flag
N1 H1 O4 . 0.83(2) 2.42(2) 2.7354(18) 103.5(16) y
N1 H1 O1 3_755 0.83(2) 2.19(2) 2.9731(18) 158.6(18) y

loop_
_cod_related_entry_id
_cod_related_entry_database
_cod_related_entry_code
1 ChemSpider 21120254
